data_1506685
loop_
_publ_author_name
'Gallant, Amanda J.'
'Yun, Michael'
'Sauer, Marc'
'Yeung, Charles S.'
'MacLachlan, Mark J.'

_publ_section_title
;
 Tautomerization in naphthalenediimines: a keto-enamine Schiff base
 macrocycle.
;
_journal_issue 22
_journal_name_full 'Organic letters'
_journal_page_first 4827
_journal_page_last 4830
_journal_paper_doi 10.1021/ol051511z
_journal_volume 7
_journal_year 2005
_chemical_formula_sum 'C12 H8 O4'
_chemical_formula_weight 216.18
_chemical_name_systematic
;
 ?
;
_space_group_IT_number 56
_symmetry_cell_setting orthorhombic
_symmetry_space_group_name_Hall '-P 2ab 2ac'
_symmetry_space_group_name_H-M 'P c c n'
_atom_sites_solution_hydrogens geom
_atom_sites_solution_primary direct
_atom_sites_solution_secondary difmap
_audit_creation_method SHELXL-97
_cell_angle_alpha 90
_cell_angle_beta 90
_cell_angle_gamma 90
_cell_formula_units_Z 12
_cell_length_a 10.126(5)
_cell_length_b 14.618(5)
_cell_length_c 18.704(5)
_cell_measurement_reflns_used 42581
_cell_measurement_temperature 173(2)
_cell_measurement_theta_max 26.128
_cell_measurement_theta_min 2.583
_cell_volume 2768.6(18)
_computing_structure_refinement 'SHELXL-97 (Sheldrick, 1997)'
_diffrn_ambient_temperature 173(2)
_diffrn_measured_fraction_theta_full 0.995
_diffrn_measured_fraction_theta_max 0.995
_diffrn_radiation_monochromator graphite
_diffrn_radiation_source 'fine-focus sealed tube'
_diffrn_radiation_type MoK\a
_diffrn_radiation_wavelength 0.71073
_diffrn_reflns_av_R_equivalents 0.0542
_diffrn_reflns_av_sigmaI/netI 0.1536
_diffrn_reflns_limit_h_max 12
_diffrn_reflns_limit_h_min 0
_diffrn_reflns_limit_k_max 18
_diffrn_reflns_limit_k_min 0
_diffrn_reflns_limit_l_max 23
_diffrn_reflns_limit_l_min 0
_diffrn_reflns_number 8268
_diffrn_reflns_theta_full 26.49
_diffrn_reflns_theta_max 26.49
_diffrn_reflns_theta_min 2.18
_exptl_absorpt_coefficient_mu 0.118
_exptl_absorpt_correction_T_max 0.980
_exptl_absorpt_correction_T_min 0.613
_exptl_absorpt_correction_type multi-scan
_exptl_crystal_colour yellow
_exptl_crystal_density_diffrn 1.556
_exptl_crystal_density_method 'not measured'
_exptl_crystal_description prism
_exptl_crystal_F_000 1344
_exptl_crystal_size_max 0.50
_exptl_crystal_size_mid 0.25
_exptl_crystal_size_min 0.17
_refine_diff_density_max 0.151
_refine_diff_density_min -0.275
_refine_diff_density_rms 0.058
_refine_ls_extinction_method none
_refine_ls_goodness_of_fit_ref 0.683
_refine_ls_hydrogen_treatment mixed
_refine_ls_matrix_type full
_refine_ls_number_parameters 266
_refine_ls_number_reflns 5263
_refine_ls_number_restraints 0
_refine_ls_restrained_S_all 0.683
_refine_ls_R_factor_all 0.1243
_refine_ls_R_factor_gt 0.0435
_refine_ls_shift/su_max 0.000
_refine_ls_shift/su_mean 0.000
_refine_ls_structure_factor_coef Fsqd
_refine_ls_weighting_details 'calc w=1/[\s^2^(Fo^2^)+(0.0474P)^2^+0.0000P] where P=(Fo^2^+2Fc^2^)/3'
_refine_ls_weighting_scheme calc
_refine_ls_wR_factor_gt 0.0981
_refine_ls_wR_factor_ref 0.1075
_reflns_number_gt 1711
_reflns_number_total 5263
_reflns_threshold_expression >2sigma(I)
_cod_data_source_file ol051511zsi20050628_064557.cif
_cod_data_source_block mm027
_cod_database_code 1506685

loop_
_symmetry_equiv_pos_as_xyz
'x, y, z'
'-x+1/2, -y+1/2, z'
'x+1/2, -y, -z+1/2'
'-x, y+1/2, -z+1/2'
'-x, -y, -z'
'x-1/2, y-1/2, -z'
'-x-1/2, y, z-1/2'
'x, -y-1/2, z-1/2'

loop_
_atom_site_label
_atom_site_type_symbol
_atom_site_fract_x
_atom_site_fract_y
_atom_site_fract_z
_atom_site_U_iso_or_equiv
_atom_site_adp_type
_atom_site_occupancy
_atom_site_symmetry_multiplicity
_atom_site_calc_flag
O2 O 0.41039(13) 0.02011(9) 0.19929(8) 0.0392(4) Uani 1 1 d
O4 O 0.40044(12) 0.00376(10) 0.06673(8) 0.0434(4) Uani 1 1 d
O1 O 0.40705(15) 0.12181(10) 0.31339(8) 0.0426(4) Uani 1 1 d
O3 O 0.40921(14) 0.27987(10) 0.37114(8) 0.0479(4) Uani 1 1 d
O5 O 0.72793(13) 0.00934(9) 0.07670(8) 0.0471(4) Uani 1 1 d
O6 O 0.73305(14) 0.16121(11) 0.00644(7) 0.0420(4) Uani 1 1 d
C6 C 0.41645(17) 0.24812(13) 0.11326(10) 0.0240(5) Uani 1 1 d
C14 C 0.74165(17) 0.15396(12) 0.13445(10) 0.0234(5) Uani 1 1 d
C7 C 0.4270(2) 0.39958(13) 0.16690(13) 0.0311(6) Uani 1 1 d
C15 C 0.74614(17) 0.20141(11) 0.20184(10) 0.0232(5) Uani 1 1 d
C2 C 0.41297(18) 0.11112(13) 0.18825(12) 0.0283(5) Uani 1 1 d
C18 C 0.74333(18) 0.20103(11) 0.07102(10) 0.0267(5) Uani 1 1 d
C5 C 0.42069(18) 0.30370(12) 0.17548(11) 0.0254(5) Uani 1 1 d
C1 C 0.41315(19) 0.16702(13) 0.25039(11) 0.0273(5) Uani 1 1 d
C13 C 0.7422(2) 0.05364(14) 0.13186(13) 0.0340(6) Uani 1 1 d
C4 C 0.41217(18) 0.14996(12) 0.12101(11) 0.0248(5) Uani 1 1 d
C16 C 0.7387(2) 0.15588(15) 0.26820(11) 0.0336(6) Uani 1 1 d
C3 C 0.41749(18) 0.26106(13) 0.24521(11) 0.0249(5) Uani 1 1 d
C8 C 0.4159(2) 0.29093(14) 0.04584(13) 0.0339(6) Uani 1 1 d
C12 C 0.4052(2) 0.08774(15) 0.06011(12) 0.0352(6) Uani 1 1 d
C11 C 0.4155(2) 0.31427(16) 0.31110(12) 0.0365(6) Uani 1 1 d
C10 C 0.4189(2) 0.38446(16) 0.04000(13) 0.0392(6) Uani 1 1 d
C9 C 0.4255(2) 0.43853(15) 0.10062(12) 0.0365(6) Uani 1 1 d
C17 C 0.7443(2) 0.20275(14) 0.33130(12) 0.0420(6) Uani 1 1 d
H9 H 0.4296(14) 0.5095(12) 0.0955(9) 0.030(5) Uiso 1 1 d
H7 H 0.4322(15) 0.4387(11) 0.2080(9) 0.023(5) Uiso 1 1 d
H11 H 0.4181(15) 0.3854(12) 0.3036(9) 0.034(5) Uiso 1 1 d
H8 H 0.4144(15) 0.2538(11) 0.0031(9) 0.027(5) Uiso 1 1 d
H12 H 0.4064(15) 0.1153(12) 0.0077(9) 0.032(5) Uiso 1 1 d
H10 H 0.4159(17) 0.4097(12) -0.0052(10) 0.034(6) Uiso 1 1 d
H16 H 0.7313(16) 0.0872(12) 0.2689(8) 0.034(5) Uiso 1 1 d
H13 H 0.7581(16) 0.0210(11) 0.1779(10) 0.038(6) Uiso 1 1 d
H2 H 0.406(2) -0.0096(18) 0.1476(16) 0.109(10) Uiso 1 1 d
H1 H 0.4104(19) 0.1741(15) 0.3466(12) 0.061(7) Uiso 1 1 d
H6 H 0.725(2) 0.0960(18) 0.0172(14) 0.117(11) Uiso 1 1 d
H17 H 0.7392(18) 0.1752(12) 0.3779(10) 0.048(6) Uiso 1 1 d

loop_
_atom_site_aniso_label
_atom_site_aniso_U_11
_atom_site_aniso_U_22
_atom_site_aniso_U_33
_atom_site_aniso_U_23
_atom_site_aniso_U_13
_atom_site_aniso_U_12
O2 0.0495(9) 0.0225(8) 0.0457(11) 0.0065(8) -0.0026(9) -0.0024(7)
O4 0.0493(9) 0.0339(9) 0.0471(11) -0.0100(8) -0.0024(8) 0.0022(9)
O1 0.0581(10) 0.0380(10) 0.0316(10) 0.0093(8) 0.0032(9) -0.0060(8)
O3 0.0590(10) 0.0536(10) 0.0311(10) -0.0013(9) 0.0022(9) -0.0041(9)
O5 0.0589(10) 0.0353(9) 0.0471(10) -0.0140(9) -0.0138(9) 0.0013(8)
O6 0.0604(10) 0.0417(10) 0.0240(9) -0.0080(8) -0.0027(9) -0.0029(9)
C6 0.0189(11) 0.0259(11) 0.0271(13) 0.0038(10) -0.0019(10) -0.0015(11)
C14 0.0200(11) 0.0254(12) 0.0249(13) -0.0008(10) -0.0032(12) 0.0004(10)
C7 0.0288(13) 0.0233(12) 0.0411(16) 0.0002(12) -0.0010(13) -0.0015(11)
C15 0.0200(11) 0.0276(10) 0.0221(12) 0.0016(10) -0.0014(12) 0.0052(10)
C2 0.0220(11) 0.0239(12) 0.0391(15) 0.0009(11) 0.0014(12) -0.0027(10)
C18 0.0259(12) 0.0325(11) 0.0217(12) -0.0060(10) -0.0018(12) 0.0005(11)
C5 0.0168(11) 0.0286(12) 0.0309(14) 0.0052(10) -0.0019(11) 0.0000(10)
C1 0.0229(11) 0.0325(13) 0.0266(13) 0.0069(11) 0.0005(12) -0.0028(11)
C13 0.0321(13) 0.0314(14) 0.0384(15) 0.0001(12) -0.0044(14) 0.0018(11)
C4 0.0213(11) 0.0265(12) 0.0267(14) 0.0028(10) -0.0026(11) -0.0019(11)
C16 0.0345(13) 0.0353(15) 0.0311(15) 0.0068(12) 0.0004(12) 0.0068(12)
C3 0.0224(11) 0.0272(12) 0.0251(13) -0.0008(10) -0.0003(11) -0.0023(10)
C8 0.0353(13) 0.0364(14) 0.0301(14) 0.0046(12) -0.0013(13) -0.0002(12)
C12 0.0324(13) 0.0350(14) 0.0380(16) -0.0036(12) -0.0004(13) 0.0019(12)
C11 0.0342(13) 0.0392(15) 0.0363(16) 0.0009(13) 0.0012(13) -0.0043(12)
C10 0.0387(14) 0.0449(15) 0.0340(16) 0.0178(13) -0.0024(14) -0.0029(12)
C9 0.0328(14) 0.0296(14) 0.0471(16) 0.0136(12) -0.0019(12) -0.0038(12)
C17 0.0484(15) 0.0548(14) 0.0228(14) 0.0087(12) -0.0002(15) 0.0130(15)

loop_
_atom_type_symbol
_atom_type_description
_atom_type_scat_dispersion_real
_atom_type_scat_dispersion_imag
_atom_type_scat_source
C C 0.0033 0.0016 'International Tables Vol C Tables 4.2.6.8 and 6.1.1.4'
H H 0.0000 0.0000 'International Tables Vol C Tables 4.2.6.8 and 6.1.1.4'
O O 0.0106 0.0060 'International Tables Vol C Tables 4.2.6.8 and 6.1.1.4'

loop_
_geom_angle_atom_site_label_1
_geom_angle_atom_site_label_2
_geom_angle_atom_site_label_3
_geom_angle
_geom_angle_site_symmetry_1
_geom_angle_site_symmetry_3
C2 O2 H2 105.4(14) . .
C1 O1 H1 99.7(13) . .
C18 O6 H6 104.1(15) . .
C8 C6 C5 118.68(19) . .
C8 C6 C4 122.13(19) . .
C5 C6 C4 119.19(17) . .
C18 C14 C15 121.01(17) . .
C18 C14 C13 118.22(18) . .
C15 C14 C13 120.69(18) . .
C9 C7 C5 121.1(2) . .
C9 C7 H7 118.7(10) . .
C5 C7 H7 120.2(10) . .
C16 C15 C15 118.30(12) . 2_655
C16 C15 C14 122.79(16) . .
C15 C15 C14 118.87(10) 2_655 .
O2 C2 C4 123.1(2) . .
O2 C2 C1 116.28(19) . .
C4 C2 C1 120.60(18) . .
O6 C18 C14 123.97(16) . .
O6 C18 C18 115.99(10) . 2_655
C14 C18 C18 120.04(11) . 2_655
C7 C5 C6 118.43(19) . .
C7 C5 C3 122.1(2) . .
C6 C5 C3 119.47(18) . .
O1 C1 C3 123.4(2) . .
O1 C1 C2 115.57(18) . .
C3 C1 C2 121.07(19) . .
O5 C13 C14 123.7(2) . .
O5 C13 H13 119.5(10) . .
C14 C13 H13 116.7(10) . .
C2 C4 C6 120.03(18) . .
C2 C4 C12 117.08(18) . .
C6 C4 C12 122.88(19) . .
C17 C16 C15 121.4(2) . .
C17 C16 H16 119.4(9) . .
C15 C16 H16 119.1(9) . .
C1 C3 C5 119.60(19) . .
C1 C3 C11 118.2(2) . .
C5 C3 C11 122.20(19) . .
C10 C8 C6 121.0(2) . .
C10 C8 H8 119.6(10) . .
C6 C8 H8 119.4(10) . .
O4 C12 C4 122.9(2) . .
O4 C12 H12 118.1(10) . .
C4 C12 H12 119.0(10) . .
O3 C11 C3 123.6(2) . .
O3 C11 H11 121.9(10) . .
C3 C11 H11 114.5(9) . .
C8 C10 C9 120.3(2) . .
C8 C10 H10 118.0(12) . .
C9 C10 H10 121.6(11) . .
C7 C9 C10 120.4(2) . .
C7 C9 H9 119.9(10) . .
C10 C9 H9 119.7(9) . .
C16 C17 C17 120.22(13) . 2_655
C16 C17 H17 124.8(11) . .
C17 C17 H17 114.9(11) 2_655 .

loop_
_geom_bond_atom_site_label_1
_geom_bond_atom_site_label_2
_geom_bond_distance
_geom_bond_site_symmetry_2
O2 C2 1.347(2) .
O2 H2 1.06(3) .
O4 C12 1.235(2) .
O1 C1 1.353(2) .
O1 H1 0.98(2) .
O3 C11 1.232(2) .
O5 C13 1.227(2) .
O6 C18 1.345(2) .
O6 H6 0.98(3) .
C6 C8 1.408(3) .
C6 C5 1.420(2) .
C6 C4 1.443(3) .
C14 C18 1.372(2) .
C14 C15 1.440(2) .
C14 C13 1.467(3) .
C7 C9 1.364(3) .
C7 C5 1.412(3) .
C7 H7 0.959(17) .
C15 C16 1.410(3) .
C15 C15 1.423(3) 2_655
C2 C4 1.380(3) .
C2 C1 1.421(3) .
C18 C18 1.438(3) 2_655
C5 C3 1.446(2) .
C1 C3 1.379(2) .
C13 H13 0.998(18) .
C4 C12 1.459(3) .
C16 C17 1.366(3) .
C16 H16 1.007(16) .
C3 C11 1.458(3) .
C8 C10 1.372(3) .
C8 H8 0.967(16) .
C12 H12 1.060(17) .
C11 H11 1.049(17) .
C10 C9 1.384(3) .
C10 H10 0.922(18) .
C9 H9 1.042(17) .
C17 C17 1.386(4) 2_655
C17 H17 0.961(17) .

loop_
_geom_torsion_atom_site_label_1
_geom_torsion_atom_site_label_2
_geom_torsion_atom_site_label_3
_geom_torsion_atom_site_label_4
_geom_torsion
_geom_torsion_site_symmetry_1
_geom_torsion_site_symmetry_4
C18 C14 C15 C16 177.12(19) . .
C13 C14 C15 C16 -6.1(3) . .
C18 C14 C15 C15 -0.7(3) . 2_655
C13 C14 C15 C15 176.1(2) . 2_655
C15 C14 C18 O6 -176.70(18) . .
C13 C14 C18 O6 6.5(3) . .
C15 C14 C18 C18 3.3(3) . 2_655
C13 C14 C18 C18 -173.6(2) . 2_655
C9 C7 C5 C6 1.8(3) . .
C9 C7 C5 C3 -177.8(2) . .
C8 C6 C5 C7 -1.3(3) . .
C4 C6 C5 C7 178.97(17) . .
C8 C6 C5 C3 178.23(17) . .
C4 C6 C5 C3 -1.4(3) . .
O2 C2 C1 O1 -1.7(3) . .
C4 C2 C1 O1 176.72(17) . .
O2 C2 C1 C3 179.11(17) . .
C4 C2 C1 C3 -2.4(3) . .
C18 C14 C13 O5 -9.2(3) . .
C15 C14 C13 O5 173.96(19) . .
O2 C2 C4 C6 -179.36(17) . .
C1 C2 C4 C6 2.3(3) . .
O2 C2 C4 C12 1.4(3) . .
C1 C2 C4 C12 -176.96(18) . .
C8 C6 C4 C2 180.0(2) . .
C5 C6 C4 C2 -0.4(3) . .
C8 C6 C4 C12 -0.8(3) . .
C5 C6 C4 C12 178.85(19) . .
C15 C15 C16 C17 -2.7(3) 2_655 .
C14 C15 C16 C17 179.5(2) . .
O1 C1 C3 C5 -178.51(19) . .
C2 C1 C3 C5 0.6(3) . .
O1 C1 C3 C11 0.1(3) . .
C2 C1 C3 C11 179.15(19) . .
C7 C5 C3 C1 -179.10(19) . .
C6 C5 C3 C1 1.3(3) . .
C7 C5 C3 C11 2.4(3) . .
C6 C5 C3 C11 -177.17(18) . .
C5 C6 C8 C10 -0.2(3) . .
C4 C6 C8 C10 179.42(19) . .
C2 C4 C12 O4 -0.1(3) . .
C6 C4 C12 O4 -179.37(18) . .
C1 C3 C11 O3 -0.6(3) . .
C5 C3 C11 O3 178.0(2) . .
C6 C8 C10 C9 1.5(3) . .
C5 C7 C9 C10 -0.6(3) . .
C8 C10 C9 C7 -1.1(3) . .
C15 C16 C17 C17 0.8(4) . 2_655
